data_9011017
loop_
_publ_author_name
'Loopstra, L. H.'
'MacGillavry, V. H.'

_publ_section_title
;
 The crystal structure of KHSO4 (mercallite)
;
_journal_name_full 'Acta Crystallographica'
_journal_page_first 349
_journal_page_last 354
_journal_paper_doi 10.1107/S0365110X58000943
_journal_volume 11
_journal_year 1958
_chemical_compound_source Synthetic
_chemical_formula_sum 'H K O4 S'
_chemical_name_mineral Mercallite
_space_group_IT_number 61
_symmetry_space_group_name_Hall '-P 2ac 2ab'
_symmetry_space_group_name_H-M 'P b c a'
_cell_angle_alpha 90
_cell_angle_beta 90
_cell_angle_gamma 90
_cell_formula_units_Z 16
_cell_length_a 8.40
_cell_length_b 9.79
_cell_length_c 18.930
_cell_volume 1556.727
_database_code_amcsd 0009207
_exptl_crystal_density_diffrn 2.324
_cod_depositor_comments
;
       Insterting Z value to be consistent with given formula
                                  miguel
;
_cod_original_formula_sum 'K S (O4 H)'
_cod_database_code 9011017

loop_
_space_group_symop_operation_xyz
x,y,z
x,1/2-y,1/2+z
-x,1/2+y,1/2-z
1/2-x,1/2+y,z
1/2+x,1/2-y,-z
1/2+x,y,1/2-z
1/2-x,-y,1/2+z
-x,-y,-z

loop_
_atom_site_label
_atom_site_fract_x
_atom_site_fract_y
_atom_site_fract_z
_atom_site_U_iso_or_equiv
_atom_site_type_symbol
_atom_site_attached_hydrogens
K1 0.38300 0.18000 0.12500 0.01089 K 0
K2 0.87700 0.32200 0.11900 0.01089 K 0
S1 0.25000 0.42300 0.00400 0.01089 S 0
S2 0.98000 0.01800 0.20700 0.01089 S 0
O-H11 0.28300 0.57600 0.00500 0.01089 O 1
O21 0.06000 0.98300 0.27700 0.01089 O 0
O12 0.41000 0.35200 0.99800 0.01089 O 0
O-H22 0.84000 0.11200 0.22400 0.01089 O 1
O13 0.15600 0.39600 0.93700 0.01089 O 0
O23 0.91400 0.89000 0.17200 0.01089 O 0
O14 0.16000 0.39200 0.07100 0.01089 O 0
O24 0.08600 0.09600 0.15600 0.01089 O 0

loop_
_cod_changelog_entry_id
_cod_changelog_entry_author
_cod_changelog_entry_date
_cod_changelog_entry_text
1
;cod-tools version 3.8.0
Id: cif_guess_AMCSD_atom_types 9574 2023-05-10 09:00:05Z saulius
;
2023-05-10T18:52:50+03:00
;Derived atom types and hydrogen counts
from atom names that follow the AMCSD naming convention
(Wat == water, O-H == hydroxyl).
;

loop_
_cod_related_entry_id
_cod_related_entry_database
_cod_related_entry_code
1 AMCSD 0009207
